data_4320623
loop_
_publ_author_name
'Janusz Lewi\'nski'
'Janusz Zachara'
'Pawe\/l Horeglad'
'Daniel Glinka'
'Janusz Lipkowski'
'Iwona Justyniak'

_publ_contact_author
;
   Dr. Janusz Lewinski,
   Department of Chemistry
   Warsaw University of Technology,
   Noakowskiego 3,
   PL-00-664 Warszawa
   Poland
;
_publ_contact_author_email lewin@ch.pw.edu.pl
_publ_contact_author_fax '048 22 6607279'
_publ_contact_author_phone '048 22 6607315'
_publ_section_title
;
 Structural Evidence of the Epoxide Oxygen Propensity to Double
 Coordination
;
_journal_name_full 'Inorganic Chemistry'
_journal_page_first 6086
_journal_page_last 6087
_journal_paper_doi 10.1021/ic015572e
_journal_volume 40
_journal_year 2001
_chemical_formula_moiety 'C16 H40 Ga4 O4'
_chemical_formula_structural '[Ga(CH3)2(C3H5O2)Ga(CH3)3]2'
_chemical_formula_sum 'C16 H40 Ga4 O4'
_chemical_formula_weight 575.36
_chemical_name_systematic
; 
 bis(\m~3~-Glycidolato-O,O')-decamethyl-tetragallium
;
_space_group_IT_number 2
_symmetry_cell_setting triclinic
_symmetry_space_group_name_Hall '-P 1'
_symmetry_space_group_name_H-M 'P -1'
_atom_sites_solution_hydrogens geom
_atom_sites_solution_primary direct
_atom_sites_solution_secondary difmap
_audit_creation_method SHELXL-97
_cell_angle_alpha 84.9523(11)
_cell_angle_beta 79.4490(11)
_cell_angle_gamma 63.9269(16)
_cell_formula_units_Z 1
_cell_length_a 7.5689(2)
_cell_length_b 7.8002(2)
_cell_length_c 12.2351(5)
_cell_measurement_reflns_used 2841
_cell_measurement_temperature 150(2)
_cell_measurement_theta_max 27.5
_cell_measurement_theta_min 1.0
_cell_volume 637.84(4)
_computing_cell_refinement 'Denzo & Scalepak (Otwinowski, Minor, 1997)'
_computing_data_collection 'Collect (Nonius B.V. 1998)'
_computing_data_reduction 'Denzo & Scalepak (Otwinowski, Minor, 1997)'
_computing_molecular_graphics
;
ORTEP III (Burnett, Johnson, 1996) & DIAMOND v2.1 (Brandenburg, 1999)
;
_computing_publication_material
;
SHELXL-97 (Sheldrick, 1997) & PLATON99 (Spek, 1999)'
;
_computing_structure_refinement 'SHELXL-97 (Sheldrick, 1997)'
_computing_structure_solution 'SHELXS-97 (Sheldrick, 1990)'
_diffrn_ambient_temperature 150(2)
_diffrn_detector_area_resol_mean 18.2
_diffrn_measured_fraction_theta_full 0.983
_diffrn_measured_fraction_theta_max 0.983
_diffrn_measurement_details
;
 181 frames, \f rotation 2.0\% per frame (120s per frame)
  19 frames, \w rotation 2.0\% per frame (120s per frame)
  54 frames, \w rotation 2.0\% per frame (120s per frame)
  30 frames, \w rotation 2.0\% per frame (120s per frame)
  28 frames, \w rotation 2.0\% per frame (120s per frame)
  21 frames, \w rotation 2.0\% per frame (120s per frame)
  46 frames, \w rotation 2.0\% per frame (120s per frame)
  15 frames, \w rotation 2.0\% per frame (120s per frame)
;
_diffrn_measurement_device '\k-geometry diffractometr'
_diffrn_measurement_device_type 'Nonius Kappa-CCD'
_diffrn_measurement_method 'area detector \f and \w scans'
_diffrn_radiation_monochromator graphite
_diffrn_radiation_source 'fine-focus sealed tube'
_diffrn_radiation_type MoK\a
_diffrn_radiation_wavelength 0.71073
_diffrn_reflns_av_R_equivalents 0.068
_diffrn_reflns_av_sigmaI/netI 0.0299
_diffrn_reflns_limit_h_max 8
_diffrn_reflns_limit_h_min -9
_diffrn_reflns_limit_k_max 0
_diffrn_reflns_limit_k_min -10
_diffrn_reflns_limit_l_max 15
_diffrn_reflns_limit_l_min -15
_diffrn_reflns_number 4596
_diffrn_reflns_theta_full 27.59
_diffrn_reflns_theta_max 27.59
_diffrn_reflns_theta_min 2.91
_exptl_absorpt_coefficient_mu 4.192
_exptl_absorpt_correction_type semi-empirical
_exptl_absorpt_process_details 'Scalepak (Otwinowski, Minor, 1997)'
_exptl_crystal_colour colourless
_exptl_crystal_density_diffrn 1.498
_exptl_crystal_density_meas ?
_exptl_crystal_density_method 'not measured'
_exptl_crystal_description 'flattened prism'
_exptl_crystal_F_000 292
_exptl_crystal_size_max 0.30
_exptl_crystal_size_mid 0.25
_exptl_crystal_size_min 0.12
_refine_diff_density_max 0.667
_refine_diff_density_min -0.818
_refine_diff_density_rms 0.129
_refine_ls_extinction_coef 0.010(2)
_refine_ls_extinction_expression Fc^*^=kFc[1+0.001xFc^2^\l^3^/sin(2\q)]^-1/4^
_refine_ls_extinction_method SHELXL
_refine_ls_goodness_of_fit_ref 1.083
_refine_ls_hydrogen_treatment noref
_refine_ls_matrix_type full
_refine_ls_number_parameters 116
_refine_ls_number_reflns 2898
_refine_ls_number_restraints 0
_refine_ls_restrained_S_all 1.083
_refine_ls_R_factor_all 0.0534
_refine_ls_R_factor_gt 0.0419
_refine_ls_shift/su_max 0.000
_refine_ls_shift/su_mean 0.000
_refine_ls_structure_factor_coef Fsqd
_refine_ls_weighting_details 'calc w=1/[\s^2^(Fo^2^)+(0.0511P)^2^+1.710P] where P=(Fo^2^+2Fc^2^)/3'
_refine_ls_weighting_scheme calc
_refine_ls_wR_factor_gt 0.1003
_refine_ls_wR_factor_ref 0.1141
_reflns_number_gt 2516
_reflns_number_total 2898
_reflns_threshold_expression I>2\s(I)
_cod_data_source_file ic015572e_s1.cif
_cod_data_source_block 2
_cod_depositor_comments
;
The following automatic conversions were performed:

'_exptl_crystal_density_meas' value 'none' was changed to '?' - the
value is perceived as not measured.

Automatic conversion script
Id: cif_fix_values 3008 2015-01-20 13:52:24Z robertas 
;
_cod_original_sg_symbol_Hall -P_1
_cod_database_code 4320623

loop_
_symmetry_equiv_pos_as_xyz
'x, y, z'
'-x, -y, -z'

loop_
_atom_site_label
_atom_site_type_symbol
_atom_site_fract_x
_atom_site_fract_y
_atom_site_fract_z
_atom_site_U_iso_or_equiv
_atom_site_adp_type
_atom_site_occupancy
_atom_site_symmetry_multiplicity
_atom_site_calc_flag
_atom_site_refinement_flags
_atom_site_disorder_assembly
_atom_site_disorder_group
Ga1 Ga 0.34837(6) 0.50429(6) 0.43272(4) 0.02586(16) Uani 1 1 d . . .
Ga2 Ga 0.20344(7) 0.83151(7) 0.11001(4) 0.03091(17) Uani 1 1 d . . .
O1 O 0.5634(4) 0.5823(4) 0.4203(2) 0.0286(6) Uani 1 1 d . . .
O2 O 0.4149(4) 0.6809(4) 0.2217(2) 0.0283(6) Uani 1 1 d . . .
C1 C 0.5448(7) 0.7619(6) 0.3706(4) 0.0361(10) Uani 1 1 d . . .
H1A H 0.6556 0.7852 0.3824 0.047 Uiso 1 1 calc R . .
H1B H 0.4226 0.8637 0.4059 0.047 Uiso 1 1 calc R . .
C2 C 0.5421(6) 0.7628(7) 0.2482(4) 0.0342(9) Uani 1 1 d . . .
H2 H 0.5370 0.8776 0.2064 0.041 Uiso 1 1 calc R . .
C3 C 0.6329(6) 0.5870(7) 0.1869(4) 0.0373(10) Uani 1 1 d . . .
H3A H 0.7083 0.4705 0.2253 0.048 Uiso 1 1 calc R . .
H3B H 0.6844 0.5917 0.1086 0.048 Uiso 1 1 calc R . .
C4 C 0.4326(8) 0.2713(6) 0.3498(4) 0.0398(10) Uani 1 1 d . . .
H4A H 0.5727 0.1944 0.3486 0.060 Uiso 1 1 calc R . .
H4B H 0.4063 0.3037 0.2751 0.060 Uiso 1 1 calc R . .
H4C H 0.3602 0.2011 0.3851 0.060 Uiso 1 1 calc R . .
C5 C 0.0887(7) 0.7217(7) 0.4616(4) 0.0421(11) Uani 1 1 d . . .
H5A H -0.0006 0.6848 0.5132 0.063 Uiso 1 1 calc R . .
H5B H 0.0365 0.7641 0.3933 0.063 Uiso 1 1 calc R . .
H5C H 0.1020 0.8235 0.4926 0.063 Uiso 1 1 calc R . .
C6 C 0.3889(8) 0.8112(7) -0.0290(4) 0.0418(11) Uani 1 1 d . . .
H6A H 0.3155 0.8860 -0.0860 0.063 Uiso 1 1 calc R . .
H6B H 0.4594 0.6801 -0.0514 0.063 Uiso 1 1 calc R . .
H6C H 0.4824 0.8575 -0.0174 0.063 Uiso 1 1 calc R . .
C7 C 0.0725(8) 1.0800(7) 0.1873(5) 0.0548(14) Uani 1 1 d . . .
H7A H 0.1703 1.1250 0.1918 0.082 Uiso 1 1 calc R . .
H7B H 0.0105 1.0645 0.2609 0.082 Uiso 1 1 calc R . .
H7C H -0.0268 1.1709 0.1466 0.082 Uiso 1 1 calc R . .
C8 C 0.0677(8) 0.6627(8) 0.1301(5) 0.0471(12) Uani 1 1 d . . .
H8A H 0.0017 0.6696 0.2056 0.071 Uiso 1 1 calc R . .
H8B H 0.1640 0.5337 0.1136 0.071 Uiso 1 1 calc R . .
H8C H -0.0288 0.7026 0.0808 0.071 Uiso 1 1 calc R . .

loop_
_atom_site_aniso_label
_atom_site_aniso_U_11
_atom_site_aniso_U_22
_atom_site_aniso_U_33
_atom_site_aniso_U_23
_atom_site_aniso_U_13
_atom_site_aniso_U_12
Ga1 0.0287(3) 0.0220(2) 0.0288(3) 0.00121(17) -0.00793(18) -0.01170(18)
Ga2 0.0271(3) 0.0328(3) 0.0313(3) 0.00063(19) -0.00753(19) -0.0106(2)
O1 0.0350(15) 0.0236(13) 0.0301(15) 0.0089(11) -0.0101(12) -0.0152(12)
O2 0.0258(14) 0.0296(14) 0.0296(15) 0.0027(11) -0.0049(11) -0.0124(11)
C1 0.045(3) 0.030(2) 0.040(3) 0.0037(18) -0.012(2) -0.0215(19)
C2 0.031(2) 0.048(3) 0.035(2) 0.0089(19) -0.0094(18) -0.0269(19)
C3 0.026(2) 0.045(3) 0.037(2) 0.0062(19) -0.0072(18) -0.0124(18)
C4 0.056(3) 0.032(2) 0.038(2) -0.0023(19) -0.005(2) -0.025(2)
C5 0.032(2) 0.040(2) 0.044(3) 0.005(2) -0.007(2) -0.0072(19)
C6 0.048(3) 0.049(3) 0.031(2) 0.005(2) -0.009(2) -0.024(2)
C7 0.047(3) 0.036(3) 0.063(4) -0.011(2) -0.012(3) 0.002(2)
C8 0.038(3) 0.061(3) 0.050(3) 0.001(3) -0.007(2) -0.029(2)

loop_
_atom_type_symbol
_atom_type_description
_atom_type_scat_dispersion_real
_atom_type_scat_dispersion_imag
_atom_type_scat_source
C C 0.0033 0.0016 'International Tables Vol C Tables 4.2.6.8 and 6.1.1.4'
H H 0.0000 0.0000 'International Tables Vol C Tables 4.2.6.8 and 6.1.1.4'
O O 0.0106 0.0060 'International Tables Vol C Tables 4.2.6.8 and 6.1.1.4'
Ga Ga 0.2307 1.6083 'International Tables Vol C Tables 4.2.6.8 and 6.1.1.4'

loop_
_geom_angle_atom_site_label_1
_geom_angle_atom_site_label_2
_geom_angle_atom_site_label_3
_geom_angle
_geom_angle_site_symmetry_1
_geom_angle_site_symmetry_3
_geom_angle_publ_flag
C5 Ga1 O1 111.28(18) . . ?
C5 Ga1 C4 130.2(2) . . ?
O1 Ga1 C4 111.48(17) . . ?
C5 Ga1 O1 106.46(18) . 2_666 ?
O1 Ga1 O1 79.28(12) . 2_666 ?
C4 Ga1 O1 105.44(17) . 2_666 ?
C5 Ga1 O2 87.57(16) . . ?
O1 Ga1 O2 66.67(10) . . ?
C4 Ga1 O2 86.80(15) . . ?
O1 Ga1 O2 145.94(10) 2_666 . ?
C6 Ga2 C8 117.9(2) . . ?
C6 Ga2 C7 117.4(2) . . ?
C8 Ga2 C7 119.0(2) . . ?
C6 Ga2 O2 99.70(17) . . ?
C8 Ga2 O2 97.11(18) . . ?
C7 Ga2 O2 97.13(19) . . ?
C1 O1 Ga1 121.2(3) . . ?
C1 O1 Ga1 122.7(3) . 2_666 ?
Ga1 O1 Ga1 100.72(12) . 2_666 ?
C2 O2 C3 58.9(3) . . ?
C2 O2 Ga2 119.7(2) . . ?
C3 O2 Ga2 124.3(2) . . ?
C2 O2 Ga1 99.8(2) . . ?
C3 O2 Ga1 104.3(2) . . ?
Ga2 O2 Ga1 127.85(11) . . ?
O1 C1 C2 110.9(4) . . ?
C3 C2 O2 61.1(3) . . ?
C3 C2 C1 120.8(4) . . ?
O2 C2 C1 112.9(3) . . ?
C2 C3 O2 60.1(3) . . ?

loop_
_geom_bond_atom_site_label_1
_geom_bond_atom_site_label_2
_geom_bond_distance
_geom_bond_site_symmetry_2
_geom_bond_publ_flag
Ga1 C5 1.946(4) . ?
Ga1 O1 1.951(3) . ?
Ga1 C4 1.951(4) . ?
Ga1 O1 1.991(3) 2_666 ?
Ga1 O2 2.886(3) . ?
Ga2 C6 1.966(5) . ?
Ga2 C8 1.972(5) . ?
Ga2 C7 1.981(5) . ?
Ga2 O2 2.162(3) . ?
O1 C1 1.436(5) . ?
O1 Ga1 1.991(3) 2_666 ?
O2 C2 1.460(5) . ?
O2 C3 1.474(5) . ?
C1 C2 1.500(6) . ?
C2 C3 1.442(7) . ?

loop_
_geom_torsion_atom_site_label_1
_geom_torsion_atom_site_label_2
_geom_torsion_atom_site_label_3
_geom_torsion_atom_site_label_4
_geom_torsion
_geom_torsion_site_symmetry_1
_geom_torsion_site_symmetry_2
_geom_torsion_site_symmetry_3
_geom_torsion_site_symmetry_4
_geom_torsion_publ_flag
C5 Ga1 O1 C1 -35.6(4) . . . . ?
C4 Ga1 O1 C1 118.2(3) . . . . ?
O1 Ga1 O1 C1 -139.2(4) 2_666 . . . ?
O2 Ga1 O1 C1 41.8(3) . . . . ?
C5 Ga1 O1 Ga1 103.64(19) . . . 2_666 ?
C4 Ga1 O1 Ga1 -102.52(19) . . . 2_666 ?
O1 Ga1 O1 Ga1 0.0 2_666 . . 2_666 ?
O2 Ga1 O1 Ga1 -178.93(15) . . . 2_666 ?
C6 Ga2 O2 C2 67.3(3) . . . . ?
C8 Ga2 O2 C2 -172.7(3) . . . . ?
C7 Ga2 O2 C2 -52.2(3) . . . . ?
C6 Ga2 O2 C3 -3.4(3) . . . . ?
C8 Ga2 O2 C3 116.6(3) . . . . ?
C7 Ga2 O2 C3 -122.9(3) . . . . ?
C6 Ga2 O2 Ga1 -158.82(19) . . . . ?
C8 Ga2 O2 Ga1 -38.8(2) . . . . ?
C7 Ga2 O2 Ga1 81.7(2) . . . . ?
C5 Ga1 O2 C2 101.0(3) . . . . ?
O1 Ga1 O2 C2 -13.4(2) . . . . ?
C4 Ga1 O2 C2 -128.5(3) . . . . ?
O1 Ga1 O2 C2 -15.3(3) 2_666 . . . ?
C5 Ga1 O2 C3 161.2(3) . . . . ?
O1 Ga1 O2 C3 46.8(2) . . . . ?
C4 Ga1 O2 C3 -68.3(3) . . . . ?
O1 Ga1 O2 C3 44.9(3) 2_666 . . . ?
C5 Ga1 O2 Ga2 -39.5(2) . . . . ?
O1 Ga1 O2 Ga2 -154.00(19) . . . . ?
C4 Ga1 O2 Ga2 90.9(2) . . . . ?
O1 Ga1 O2 Ga2 -155.88(16) 2_666 . . . ?
Ga1 O1 C1 C2 -68.2(4) . . . . ?
Ga1 O1 C1 C2 161.4(3) 2_666 . . . ?
Ga2 O2 C2 C3 -114.4(3) . . . . ?
Ga1 O2 C2 C3 100.9(3) . . . . ?
C3 O2 C2 C1 -113.7(4) . . . . ?
Ga2 O2 C2 C1 131.9(3) . . . . ?
Ga1 O2 C2 C1 -12.8(4) . . . . ?
O1 C1 C2 C3 -24.8(6) . . . . ?
O1 C1 C2 O2 44.1(5) . . . . ?
C1 C2 C3 O2 100.8(4) . . . . ?
Ga2 O2 C3 C2 106.8(3) . . . . ?
Ga1 O2 C3 C2 -93.0(3) . . . . ?
